data_4330649
loop_
_publ_author_name
'Eric W. Ainscough'
'Andrew M. Brodie'
'Patrick J. B. Edwards'
'Geoffrey B. Jameson'
'Carl A. Otter'
'Stephen Kirk'

_publ_contact_author_address
;
 Chemistry-Institute of Fundamental Sciences, Massey University, 
 Private Bag 11222, Palmerston North, New Zealand
;
_publ_contact_author_email A.Brodie@massey.ac.nz
_publ_section_title
;
 Zinc, Cadmium, and Mercury Complexes of a Pyridyloxy-Substituted
 Cyclotriphosphazene: Syntheses, Structures, and Fluxional Behavior
;
_journal_name_full 'Inorganic Chemistry'
_journal_page_first 10884
_journal_page_last 10892
_journal_paper_doi 10.1021/ic3013574
_journal_volume 51
_journal_year 2012
_chemical_formula_sum 'C38.5 H37 Cl7 N7 O6 P3 Zn'
_chemical_formula_weight 1100.18
_space_group_IT_number 2
_symmetry_cell_setting triclinic
_symmetry_space_group_name_Hall '-P 1'
_symmetry_space_group_name_H-M 'P -1'
_atom_sites_solution_hydrogens geom
_atom_sites_solution_primary direct
_atom_sites_solution_secondary difmap
_audit_creation_method SHELXL-97
_cell_angle_alpha 97.417(4)
_cell_angle_beta 104.210(4)
_cell_angle_gamma 111.410(4)
_cell_formula_units_Z 4
_cell_length_a 14.6984(10)
_cell_length_b 16.7607(11)
_cell_length_c 21.9219(15)
_cell_measurement_temperature 97(2)
_cell_volume 4728.8(6)
_computing_cell_refinement 'Bruker SMART'
_computing_data_collection 'Bruker SMART'
_computing_data_reduction 'Bruker SMART'
_computing_molecular_graphics 'Bruker SHELXTL'
_computing_publication_material 'Bruker SHELXTL'
_computing_structure_refinement 'SHELXL-97 (Sheldrick, 1997)'
_computing_structure_solution 'SHELXS-97 (Sheldrick, 1990)'
_diffrn_ambient_temperature 97(2)
_diffrn_measured_fraction_theta_full 0.995
_diffrn_measured_fraction_theta_max 0.995
_diffrn_measurement_device_type 'CCD area detector'
_diffrn_measurement_method 'phi and omega scans'
_diffrn_radiation_monochromator graphite
_diffrn_radiation_source 'fine-focus sealed tube'
_diffrn_radiation_type MoK\a
_diffrn_radiation_wavelength 0.71073
_diffrn_reflns_av_R_equivalents 0.0860
_diffrn_reflns_av_sigmaI/netI 0.1000
_diffrn_reflns_limit_h_max 17
_diffrn_reflns_limit_h_min -17
_diffrn_reflns_limit_k_max 20
_diffrn_reflns_limit_k_min -20
_diffrn_reflns_limit_l_max 26
_diffrn_reflns_limit_l_min -26
_diffrn_reflns_number 53714
_diffrn_reflns_theta_full 25.35
_diffrn_reflns_theta_max 25.35
_diffrn_reflns_theta_min 2.74
_exptl_absorpt_coefficient_mu 1.069
_exptl_absorpt_correction_type none
_exptl_crystal_colour colourless
_exptl_crystal_density_diffrn 1.545
_exptl_crystal_description block
_exptl_crystal_F_000 2236
_exptl_crystal_size_max 0.45
_exptl_crystal_size_mid 0.28
_exptl_crystal_size_min 0.20
_refine_diff_density_max 1.492
_refine_diff_density_min -1.196
_refine_diff_density_rms 0.137
_refine_ls_extinction_method none
_refine_ls_goodness_of_fit_ref 1.045
_refine_ls_hydrogen_treatment constr
_refine_ls_matrix_type full
_refine_ls_number_parameters 1152
_refine_ls_number_reflns 17242
_refine_ls_number_restraints 21
_refine_ls_restrained_S_all 1.046
_refine_ls_R_factor_all 0.1366
_refine_ls_R_factor_gt 0.0680
_refine_ls_shift/su_max 0.046
_refine_ls_shift/su_mean 0.001
_refine_ls_structure_factor_coef Fsqd
_refine_ls_weighting_details 'calc w=1/[\s^2^(Fo^2^)+(0.0985P)^2^+16.4948P] where P=(Fo^2^+2Fc^2^)/3'
_refine_ls_weighting_scheme calc
_refine_ls_wR_factor_gt 0.1716
_refine_ls_wR_factor_ref 0.2243
_reflns_number_gt 9937
_reflns_number_total 17242
_reflns_threshold_expression >2sigma(I)
_cod_data_source_file ic3013574_si_003_1.cif
_cod_data_source_block sk60a
_cod_original_formula_sum 'C38.50 H37 Cl7 N7 O6 P3 Zn'
_cod_database_code 4330649

loop_
_symmetry_equiv_pos_as_xyz
'x, y, z'
'-x, -y, -z'

loop_
_atom_site_label
_atom_site_type_symbol
_atom_site_fract_x
_atom_site_fract_y
_atom_site_fract_z
_atom_site_U_iso_or_equiv
_atom_site_adp_type
_atom_site_occupancy
_atom_site_symmetry_multiplicity
_atom_site_calc_flag
_atom_site_refinement_flags
_atom_site_disorder_assembly
_atom_site_disorder_group
P1 P 0.67830(13) 0.37128(11) 0.03239(8) 0.0211(4) Uani 1 1 d . . .
P2 P 0.57619(13) 0.30013(11) 0.11418(8) 0.0209(4) Uani 1 1 d . . .
P3 P 0.51933(13) 0.20609(11) -0.01064(8) 0.0216(4) Uani 1 1 d . . .
P4 P 0.84055(13) 0.13083(11) 0.48599(8) 0.0212(4) Uani 1 1 d . . .
P5 P 0.93117(13) 0.19584(11) 0.39797(8) 0.0208(4) Uani 1 1 d . . .
P6 P 0.99335(13) 0.29965(11) 0.52015(8) 0.0210(4) Uani 1 1 d . . .
N1 N 0.6656(4) 0.3768(3) 0.1029(3) 0.0239(12) Uani 1 1 d . . .
N2 N 0.6031(4) 0.2868(3) -0.0236(2) 0.0236(12) Uani 1 1 d . . .
N3 N 0.5022(4) 0.2154(3) 0.0586(2) 0.0213(12) Uani 1 1 d . . .
N4 N 0.6683(4) 0.3496(3) 0.2785(2) 0.0234(12) Uani 1 1 d . . .
N5 N 0.4050(4) 0.2672(4) 0.1957(3) 0.0256(13) Uani 1 1 d . . .
N6 N 0.6968(4) 0.1822(4) 0.0438(3) 0.0276(13) Uani 1 1 d . . .
N7 N 0.4064(5) 0.3099(4) -0.0433(3) 0.0288(13) Uani 1 1 d . . .
N8 N 0.8423(4) 0.1241(3) 0.4135(2) 0.0220(12) Uani 1 1 d . . .
N9 N 0.9226(4) 0.2168(3) 0.5388(2) 0.0214(12) Uani 1 1 d . . .
N10 N 1.0036(4) 0.2858(3) 0.4491(2) 0.0218(12) Uani 1 1 d . . .
N11 N 0.8424(4) 0.1257(3) 0.2353(2) 0.0216(12) Uani 1 1 d . . .
N12 N 1.1069(4) 0.2169(3) 0.3220(3) 0.0252(13) Uani 1 1 d . . .
N13 N 0.7965(4) 0.3048(4) 0.4788(3) 0.0276(13) Uani 1 1 d . . .
N14 N 1.0648(5) 0.3660(4) 0.6609(3) 0.0296(14) Uani 1 1 d . . .
O1 O 0.6727(3) 0.4585(3) 0.0144(2) 0.0244(10) Uani 1 1 d . . .
O2 O 0.7915(3) 0.3846(3) 0.0348(2) 0.0240(10) Uani 1 1 d . . .
O3 O 0.6205(3) 0.2654(3) 0.1749(2) 0.0214(10) Uani 1 1 d . . .
O4 O 0.5103(3) 0.3455(3) 0.1420(2) 0.0244(10) Uani 1 1 d . . .
O5 O 0.5328(3) 0.1166(3) -0.0296(2) 0.0245(10) Uani 1 1 d . . .
O6 O 0.4103(3) 0.1723(3) -0.0658(2) 0.0249(10) Uani 1 1 d . . .
O7 O 0.8511(3) 0.0447(3) 0.5032(2) 0.0244(10) Uani 1 1 d . . .
O8 O 0.7304(3) 0.1178(3) 0.4910(2) 0.0231(10) Uani 1 1 d . . .
O9 O 0.8865(3) 0.2222(3) 0.3328(2) 0.0221(10) Uani 1 1 d . . .
O10 O 0.9983(3) 0.1471(3) 0.3760(2) 0.0219(10) Uani 1 1 d . . .
O11 O 0.9692(3) 0.3851(3) 0.5334(2) 0.0252(10) Uani 1 1 d . . .
O12 O 1.1079(3) 0.3382(3) 0.5679(2) 0.0251(10) Uani 1 1 d . . .
Zn1 Zn 0.52185(6) 0.31117(5) 0.28215(4) 0.0260(2) Uani 1 1 d . . .
Zn2 Zn 0.99106(6) 0.16868(5) 0.23413(4) 0.0246(2) Uani 1 1 d . . .
C1 C 0.8113(6) 0.5276(4) -0.0278(3) 0.0285(16) Uani 1 1 d . . .
C2 C 0.7068(5) 0.4870(4) -0.0369(3) 0.0240(15) Uani 1 1 d . . .
C3 C 0.6328(6) 0.4779(4) -0.0936(3) 0.0321(17) Uani 1 1 d . . .
H3 H 0.5630 0.4496 -0.0986 0.038 Uiso 1 1 calc R . .
C4 C 0.6655(6) 0.5122(5) -0.1428(4) 0.0372(19) Uani 1 1 d . . .
H4 H 0.6169 0.5061 -0.1815 0.045 Uiso 1 1 calc R . .
C5 C 0.7681(7) 0.5548(5) -0.1349(4) 0.0387(19) Uani 1 1 d . . .
H5 H 0.7891 0.5791 -0.1676 0.046 Uiso 1 1 calc R . .
C6 C 0.8402(6) 0.5616(5) -0.0787(4) 0.0344(18) Uani 1 1 d . . .
H6 H 0.9098 0.5894 -0.0742 0.041 Uiso 1 1 calc R . .
C7 C 0.8880(6) 0.5359(4) 0.0336(4) 0.0306(17) Uani 1 1 d . . .
C8 C 0.8759(5) 0.4668(4) 0.0641(3) 0.0271(16) Uani 1 1 d . . .
C9 C 0.9470(5) 0.4734(5) 0.1220(4) 0.0349(18) Uani 1 1 d . . .
H9 H 0.9361 0.4264 0.1418 0.042 Uiso 1 1 calc R . .
C10 C 1.0342(6) 0.5516(5) 0.1493(4) 0.043(2) Uani 1 1 d . . .
H10 H 1.0830 0.5572 0.1876 0.051 Uiso 1 1 calc R . .
C11 C 1.0495(6) 0.6217(5) 0.1200(4) 0.046(2) Uani 1 1 d . . .
H11 H 1.1084 0.6741 0.1385 0.055 Uiso 1 1 calc R . .
C12 C 0.9773(6) 0.6133(5) 0.0635(4) 0.044(2) Uani 1 1 d . . .
H12 H 0.9882 0.6609 0.0445 0.052 Uiso 1 1 calc R . .
C13 C 0.6989(5) 0.3223(4) 0.2304(3) 0.0189(13) Uani 1 1 d . . .
C14 C 0.8004(5) 0.3445(4) 0.2338(3) 0.0265(15) Uani 1 1 d . . .
H14 H 0.8166 0.3233 0.1985 0.032 Uiso 1 1 calc R . .
C15 C 0.8782(5) 0.3986(4) 0.2905(3) 0.0238(15) Uani 1 1 d . . .
C16 C 0.8456(5) 0.4272(4) 0.3415(3) 0.0243(15) Uani 1 1 d . . .
H16 H 0.8944 0.4631 0.3807 0.029 Uiso 1 1 calc R . .
C17 C 0.7439(5) 0.4029(4) 0.3338(3) 0.0294(16) Uani 1 1 d . . .
H17 H 0.7253 0.4237 0.3681 0.035 Uiso 1 1 calc R . .
C18 C 0.4119(5) 0.2955(4) 0.1423(3) 0.0257(15) Uani 1 1 d . . .
C19 C 0.3280(5) 0.2799(4) 0.0905(3) 0.0263(15) Uani 1 1 d . . .
H19 H 0.3368 0.3021 0.0546 0.032 Uiso 1 1 calc R . .
C20 C 0.2302(5) 0.2308(4) 0.0920(3) 0.0296(16) Uani 1 1 d . . .
C21 C 0.2228(6) 0.1997(5) 0.1470(3) 0.0319(17) Uani 1 1 d . . .
H21 H 0.1585 0.1662 0.1500 0.038 Uiso 1 1 calc R . .
C22 C 0.3090(5) 0.2181(4) 0.1961(3) 0.0269(15) Uani 1 1 d . . .
H22 H 0.3021 0.1958 0.2322 0.032 Uiso 1 1 calc R . .
C23 C 0.6264(5) 0.1130(4) -0.0016(3) 0.0242(15) Uani 1 1 d . . .
C24 C 0.6382(6) 0.0375(4) -0.0240(3) 0.0282(16) Uani 1 1 d . . .
H24 H 0.5841 -0.0104 -0.0549 0.034 Uiso 1 1 calc R . .
C25 C 0.7338(6) 0.0354(5) 0.0013(3) 0.0296(16) Uani 1 1 d . . .
C26 C 0.8106(6) 0.1102(5) 0.0458(4) 0.0334(17) Uani 1 1 d . . .
H26 H 0.8768 0.1132 0.0617 0.040 Uiso 1 1 calc R . .
C27 C 0.7891(6) 0.1801(5) 0.0665(3) 0.0313(17) Uani 1 1 d . . .
H27 H 0.8413 0.2286 0.0979 0.038 Uiso 1 1 calc R . .
C28 C 0.3591(5) 0.2272(4) -0.0766(3) 0.0264(15) Uani 1 1 d . . .
C29 C 0.2623(5) 0.1886(5) -0.1226(3) 0.0304(16) Uani 1 1 d . . .
H29 H 0.2345 0.1299 -0.1454 0.037 Uiso 1 1 calc R . .
C30 C 0.2080(6) 0.2411(5) -0.1334(4) 0.0350(18) Uani 1 1 d . . .
C31 C 0.2583(6) 0.3300(5) -0.0986(4) 0.0340(18) Uani 1 1 d . . .
H31 H 0.2259 0.3679 -0.1052 0.041 Uiso 1 1 calc R . .
C32 C 0.3545(6) 0.3605(5) -0.0554(3) 0.0329(17) Uani 1 1 d . . .
H32 H 0.3861 0.4196 -0.0330 0.039 Uiso 1 1 calc R . .
C33 C 0.9892(5) 0.4260(5) 0.2988(3) 0.0328(17) Uani 1 1 d . . .
H33A H 0.9976 0.4074 0.2580 0.049 Uiso 1 1 calc R . .
H33B H 1.0176 0.3993 0.3301 0.049 Uiso 1 1 calc R . .
H33C H 1.0243 0.4891 0.3136 0.049 Uiso 1 1 calc R . .
C34 C 0.1351(6) 0.2111(5) 0.0361(4) 0.0386(19) Uani 1 1 d . . .
H34A H 0.1545 0.2415 0.0040 0.058 Uiso 1 1 calc R . .
H34B H 0.0891 0.2305 0.0516 0.058 Uiso 1 1 calc R . .
H34C H 0.1011 0.1486 0.0171 0.058 Uiso 1 1 calc R . .
C35 C 0.7527(6) -0.0443(5) -0.0209(4) 0.0381(19) Uani 1 1 d . . .
H35A H 0.7975 -0.0304 -0.0470 0.057 Uiso 1 1 calc R . .
H35B H 0.6884 -0.0924 -0.0461 0.057 Uiso 1 1 calc R . .
H35C H 0.7844 -0.0609 0.0162 0.057 Uiso 1 1 calc R . .
C36 C 0.1037(6) 0.2058(6) -0.1833(5) 0.052(2) Uani 1 1 d . . .
H36A H 0.1104 0.2239 -0.2224 0.077 Uiso 1 1 calc R . .
H36B H 0.0606 0.2284 -0.1672 0.077 Uiso 1 1 calc R . .
H36C H 0.0734 0.1424 -0.1924 0.077 Uiso 1 1 calc R . .
C37 C 0.7220(6) -0.0245(5) 0.5521(4) 0.0316(17) Uani 1 1 d . . .
C38 C 0.8248(6) 0.0164(4) 0.5568(3) 0.0277(16) Uani 1 1 d . . .
C39 C 0.9036(6) 0.0256(5) 0.6106(3) 0.0348(18) Uani 1 1 d . . .
H39 H 0.9720 0.0530 0.6122 0.042 Uiso 1 1 calc R . .
C40 C 0.8780(8) -0.0072(5) 0.6625(4) 0.046(2) Uani 1 1 d . . .
H40 H 0.9296 -0.0004 0.6997 0.055 Uiso 1 1 calc R . .
C41 C 0.7775(8) -0.0488(5) 0.6581(4) 0.050(2) Uani 1 1 d . . .
H41 H 0.7610 -0.0722 0.6922 0.060 Uiso 1 1 calc R . .
C42 C 0.6994(7) -0.0574(5) 0.6045(4) 0.042(2) Uani 1 1 d . . .
H42 H 0.6311 -0.0852 0.6032 0.051 Uiso 1 1 calc R . .
C43 C 0.6386(6) -0.0332(5) 0.4935(4) 0.0331(17) Uani 1 1 d . . .
C44 C 0.6457(5) 0.0350(4) 0.4628(3) 0.0270(16) Uani 1 1 d . . .
C45 C 0.5714(5) 0.0280(5) 0.4067(4) 0.0333(17) Uani 1 1 d . . .
H45 H 0.5798 0.0754 0.3874 0.040 Uiso 1 1 calc R . .
C46 C 0.4852(6) -0.0499(5) 0.3803(5) 0.051(2) Uani 1 1 d . . .
H46 H 0.4345 -0.0558 0.3429 0.061 Uiso 1 1 calc R . .
C47 C 0.4742(7) -0.1195(6) 0.4095(5) 0.060(3) Uani 1 1 d . . .
H47 H 0.4158 -0.1723 0.3914 0.072 Uiso 1 1 calc R . .
C48 C 0.5482(7) -0.1121(5) 0.4647(5) 0.053(2) Uani 1 1 d . . .
H48 H 0.5388 -0.1598 0.4836 0.064 Uiso 1 1 calc R . .
C49 C 0.8100(5) 0.1580(4) 0.2803(3) 0.0224(14) Uani 1 1 d . . .
C50 C 0.7074(5) 0.1335(4) 0.2756(3) 0.0253(15) Uani 1 1 d . . .
H50 H 0.6891 0.1590 0.3082 0.030 Uiso 1 1 calc R . .
C51 C 0.6318(5) 0.0700(5) 0.2212(3) 0.0303(16) Uani 1 1 d . . .
C52 C 0.6651(6) 0.0350(4) 0.1746(3) 0.0311(17) Uani 1 1 d . . .
H52 H 0.6173 -0.0074 0.1376 0.037 Uiso 1 1 calc R . .
C53 C 0.7684(6) 0.0630(5) 0.1831(3) 0.0304(16) Uani 1 1 d . . .
H53 H 0.7887 0.0377 0.1515 0.036 Uiso 1 1 calc R . .
C54 C 1.0980(5) 0.1963(4) 0.3774(3) 0.0241(15) Uani 1 1 d . . .
C55 C 1.1802(5) 0.2190(4) 0.4323(3) 0.0263(15) Uani 1 1 d . . .
H55 H 1.1699 0.2022 0.4697 0.032 Uiso 1 1 calc R . .
C56 C 1.2780(5) 0.2669(4) 0.4313(3) 0.0300(16) Uani 1 1 d . . .
C57 C 1.2890(6) 0.2897(5) 0.3742(4) 0.0334(17) Uani 1 1 d . . .
H57 H 1.3541 0.3218 0.3717 0.040 Uiso 1 1 calc R . .
C58 C 1.2036(5) 0.2650(5) 0.3216(3) 0.0293(16) Uani 1 1 d . . .
H58 H 1.2121 0.2817 0.2838 0.035 Uiso 1 1 calc R . .
C59 C 0.8718(5) 0.3822(4) 0.5117(3) 0.0224(14) Uani 1 1 d . . .
C60 C 0.8591(5) 0.4590(4) 0.5265(3) 0.0259(15) Uani 1 1 d . . .
H60 H 0.9156 0.5120 0.5484 0.031 Uiso 1 1 calc R . .
C61 C 0.7594(6) 0.4556(5) 0.5078(3) 0.0293(16) Uani 1 1 d . . .
C62 C 0.6795(6) 0.3737(5) 0.4763(3) 0.0328(17) Uani 1 1 d . . .
H62 H 0.6117 0.3678 0.4646 0.039 Uiso 1 1 calc R . .
C63 C 0.7008(6) 0.3011(5) 0.4622(4) 0.0340(18) Uani 1 1 d . . .
H63 H 0.6461 0.2470 0.4402 0.041 Uiso 1 1 calc R . .
C64 C 1.1367(5) 0.3632(4) 0.6357(3) 0.0241(15) Uani 1 1 d . . .
C65 C 1.2379(5) 0.3851(4) 0.6689(3) 0.0275(16) Uani 1 1 d . . .
H65 H 1.2833 0.3807 0.6470 0.033 Uiso 1 1 calc R . .
C66 C 1.2711(6) 0.4143(4) 0.7363(3) 0.0320(17) Uani 1 1 d . . .
C67 C 1.1971(6) 0.4218(5) 0.7642(3) 0.0360(19) Uani 1 1 d . . .
H67 H 1.2161 0.4445 0.8087 0.043 Uiso 1 1 calc R . .
C68 C 1.0976(6) 0.3960(4) 0.7265(3) 0.0309(17) Uani 1 1 d . . .
H68 H 1.0498 0.3991 0.7466 0.037 Uiso 1 1 calc R . .
C69 C 0.7402(6) 0.5372(5) 0.5205(4) 0.0377(18) Uani 1 1 d . . .
H69A H 0.7026 0.5439 0.4805 0.057 Uiso 1 1 calc R . .
H69B H 0.8049 0.5878 0.5393 0.057 Uiso 1 1 calc R . .
H69C H 0.7008 0.5320 0.5500 0.057 Uiso 1 1 calc R . .
C70 C 1.3707(6) 0.2951(5) 0.4913(4) 0.043(2) Uani 1 1 d . . .
H70A H 1.3972 0.3576 0.5088 0.064 Uiso 1 1 calc R . .
H70B H 1.4231 0.2810 0.4800 0.064 Uiso 1 1 calc R . .
H70C H 1.3506 0.2645 0.5232 0.064 Uiso 1 1 calc R . .
C71 C 0.5194(6) 0.0416(6) 0.2134(4) 0.054(2) Uani 1 1 d . . .
H71A H 0.4982 0.0867 0.2011 0.081 Uiso 1 1 calc R . .
H71B H 0.5079 0.0325 0.2537 0.081 Uiso 1 1 calc R . .
H71C H 0.4801 -0.0124 0.1804 0.081 Uiso 1 1 calc R . .
C72 C 1.3784(6) 0.4360(5) 0.7766(4) 0.046(2) Uani 1 1 d . . .
H72A H 1.3842 0.3830 0.7849 0.069 Uiso 1 1 calc R . .
H72B H 1.3949 0.4765 0.8170 0.069 Uiso 1 1 calc R . .
H72C H 1.4252 0.4627 0.7540 0.069 Uiso 1 1 calc R . .
C100 C 0.2544(8) 0.1003(6) 0.6459(4) 0.062(3) Uani 1 1 d D . .
H10A H 0.2324 0.0441 0.6157 0.075 Uiso 1 1 calc R . .
H10B H 0.3291 0.1265 0.6621 0.075 Uiso 1 1 calc R . .
C300 C 0.8550(7) 0.0735(7) 0.8338(5) 0.069(3) Uani 1 1 d D . .
H30A H 0.8928 0.0368 0.8323 0.083 Uiso 1 1 calc R . .
H30B H 0.8675 0.1096 0.8031 0.083 Uiso 1 1 calc R . .
C400 C 0.8189(7) 0.2389(6) 0.6485(4) 0.065(3) Uani 1 1 d D . .
H40A H 0.7692 0.1957 0.6093 0.078 Uiso 1 1 calc R . .
H40B H 0.8870 0.2546 0.6442 0.078 Uiso 1 1 calc R . .
C500 C 0.6093(7) 0.4295(6) 0.6371(4) 0.053(2) Uani 1 1 d . . .
H50A H 0.5684 0.4602 0.6195 0.063 Uiso 1 1 calc R . .
H50B H 0.6208 0.3983 0.6013 0.063 Uiso 1 1 calc R . .
Cl1 Cl 0.52219(14) 0.43291(12) 0.33915(9) 0.0364(4) Uani 1 1 d . . .
Cl2 Cl 0.48144(14) 0.19679(12) 0.32814(9) 0.0347(4) Uani 1 1 d . . .
Cl3 Cl 0.99177(14) 0.04516(11) 0.18038(8) 0.0311(4) Uani 1 1 d . . .
Cl4 Cl 1.03374(13) 0.27977(11) 0.18497(8) 0.0308(4) Uani 1 1 d . . .
Cl12 Cl 0.2071(3) 0.0821(2) 0.71020(13) 0.0938(10) Uani 1 1 d D . .
Cl11 Cl 0.2132(4) 0.1692(2) 0.60476(19) 0.1207(15) Uani 1 1 d D . .
C20A C 0.626(2) 0.2725(17) 0.828(2) 0.057(5) Uani 0.616(12) 1 d PD A 1
H20A H 0.6536 0.2999 0.7967 0.069 Uiso 0.616(12) 1 calc PR A 1
H20B H 0.6513 0.3180 0.8681 0.069 Uiso 0.616(12) 1 calc PR A 1
Cl2B Cl 0.6734(5) 0.1931(3) 0.8438(5) 0.084(2) Uani 0.616(12) 1 d PDU A 1
Cl2A Cl 0.4917(18) 0.230(3) 0.7997(13) 0.087(3) Uani 0.616(12) 1 d PD A 1
C20B C 0.605(3) 0.274(3) 0.819(4) 0.057(5) Uani 0.384(12) 1 d PD A 2
H20C H 0.6310 0.3277 0.8049 0.069 Uiso 0.384(12) 1 calc PR A 2
H20D H 0.6261 0.2901 0.8665 0.069 Uiso 0.384(12) 1 calc PR A 2
Cl2C Cl 0.471(3) 0.226(5) 0.789(2) 0.087(3) Uani 0.384(12) 1 d PD A 2
Cl2D Cl 0.6584(8) 0.2038(7) 0.7950(8) 0.104(4) Uani 0.384(12) 1 d PDU A 2
Cl31 Cl 0.9014(2) 0.14124(18) 0.91023(13) 0.0890(10) Uani 1 1 d D . .
Cl32 Cl 0.72411(18) 0.00567(16) 0.81021(12) 0.0612(6) Uani 1 1 d D . .
Cl42 Cl 0.7936(2) 0.33179(17) 0.65717(16) 0.0806(9) Uani 1 1 d D . .
Cl52 Cl 0.7292(2) 0.50779(16) 0.69089(11) 0.0624(7) Uani 1 1 d . . .
Cl51 Cl 0.5401(2) 0.35250(17) 0.67389(13) 0.0702(7) Uani 1 1 d . . .
Cl41 Cl 0.8125(4) 0.1935(2) 0.7144(2) 0.1375(17) Uani 1 1 d D . .

loop_
_atom_site_aniso_label
_atom_site_aniso_U_11
_atom_site_aniso_U_22
_atom_site_aniso_U_33
_atom_site_aniso_U_23
_atom_site_aniso_U_13
_atom_site_aniso_U_12
P1 0.0261(9) 0.0188(8) 0.0186(9) 0.0046(7) 0.0085(7) 0.0085(7)
P2 0.0239(9) 0.0195(8) 0.0154(8) 0.0018(7) 0.0054(7) 0.0059(7)
P3 0.0263(9) 0.0194(8) 0.0149(8) 0.0010(7) 0.0034(7) 0.0081(7)
P4 0.0268(9) 0.0195(8) 0.0152(8) 0.0049(7) 0.0063(7) 0.0072(7)
P5 0.0247(9) 0.0189(8) 0.0131(8) 0.0026(7) 0.0039(7) 0.0046(7)
P6 0.0226(9) 0.0203(9) 0.0147(8) 0.0014(7) 0.0040(7) 0.0054(7)
N1 0.028(3) 0.023(3) 0.019(3) 0.000(2) 0.008(2) 0.010(2)
N2 0.032(3) 0.020(3) 0.015(3) 0.000(2) 0.005(2) 0.010(2)
N3 0.020(3) 0.021(3) 0.016(3) 0.002(2) 0.004(2) 0.005(2)
N4 0.027(3) 0.026(3) 0.018(3) 0.007(2) 0.010(2) 0.009(2)
N5 0.029(3) 0.027(3) 0.023(3) 0.006(2) 0.012(3) 0.011(3)
N6 0.033(3) 0.024(3) 0.019(3) 0.001(2) 0.001(3) 0.009(3)
N7 0.041(4) 0.024(3) 0.021(3) 0.003(2) 0.007(3) 0.015(3)
N8 0.029(3) 0.019(3) 0.013(3) 0.002(2) 0.005(2) 0.007(2)
N9 0.027(3) 0.020(3) 0.017(3) 0.005(2) 0.007(2) 0.009(2)
N10 0.025(3) 0.016(3) 0.013(3) 0.000(2) 0.002(2) -0.001(2)
N11 0.029(3) 0.021(3) 0.011(3) 0.005(2) 0.007(2) 0.006(2)
N12 0.030(3) 0.023(3) 0.022(3) 0.007(2) 0.008(3) 0.010(3)
N13 0.029(3) 0.024(3) 0.025(3) 0.007(2) 0.002(3) 0.010(3)
N14 0.036(3) 0.027(3) 0.021(3) 0.003(2) 0.005(3) 0.011(3)
O1 0.031(3) 0.021(2) 0.025(2) 0.0072(19) 0.012(2) 0.011(2)
O2 0.034(3) 0.017(2) 0.019(2) 0.0028(18) 0.009(2) 0.009(2)
O3 0.027(2) 0.016(2) 0.016(2) 0.0021(18) 0.0029(19) 0.0053(19)
O4 0.025(3) 0.024(2) 0.025(2) 0.006(2) 0.011(2) 0.009(2)
O5 0.028(3) 0.019(2) 0.023(2) 0.0031(19) 0.005(2) 0.008(2)
O6 0.033(3) 0.021(2) 0.018(2) -0.0004(19) 0.004(2) 0.014(2)
O7 0.032(3) 0.022(2) 0.024(2) 0.011(2) 0.012(2) 0.012(2)
O8 0.030(3) 0.017(2) 0.019(2) 0.0030(18) 0.007(2) 0.0060(19)
O9 0.024(2) 0.016(2) 0.018(2) 0.0027(18) 0.0010(19) 0.0028(19)
O10 0.024(2) 0.023(2) 0.015(2) 0.0054(18) 0.0053(19) 0.0063(19)
O11 0.026(3) 0.018(2) 0.023(2) 0.0015(19) 0.001(2) 0.0045(19)
O12 0.029(3) 0.029(3) 0.013(2) 0.0027(19) 0.004(2) 0.010(2)
Zn1 0.0287(5) 0.0264(4) 0.0198(4) 0.0050(3) 0.0096(3) 0.0069(3)
Zn2 0.0288(4) 0.0250(4) 0.0169(4) 0.0046(3) 0.0073(3) 0.0081(3)
C1 0.045(5) 0.021(4) 0.025(4) 0.008(3) 0.019(3) 0.014(3)
C2 0.041(4) 0.016(3) 0.019(3) 0.005(3) 0.013(3) 0.014(3)
C3 0.051(5) 0.020(4) 0.030(4) 0.008(3) 0.018(4) 0.015(3)
C4 0.053(5) 0.035(4) 0.029(4) 0.015(3) 0.014(4) 0.021(4)
C5 0.066(6) 0.032(4) 0.031(4) 0.017(3) 0.031(4) 0.021(4)
C6 0.039(4) 0.027(4) 0.044(5) 0.009(3) 0.024(4) 0.014(3)
C7 0.034(4) 0.025(4) 0.034(4) 0.006(3) 0.021(3) 0.008(3)
C8 0.028(4) 0.026(4) 0.026(4) 0.000(3) 0.010(3) 0.011(3)
C9 0.030(4) 0.042(4) 0.030(4) 0.005(3) 0.010(3) 0.012(3)
C10 0.028(4) 0.048(5) 0.040(5) 0.004(4) 0.003(4) 0.009(4)
C11 0.033(5) 0.034(5) 0.049(5) -0.009(4) 0.008(4) 0.000(4)
C12 0.041(5) 0.033(4) 0.051(5) 0.001(4) 0.017(4) 0.011(4)
C13 0.021(3) 0.017(3) 0.018(3) 0.006(3) 0.008(3) 0.005(3)
C14 0.039(4) 0.024(4) 0.018(3) 0.007(3) 0.010(3) 0.013(3)
C15 0.033(4) 0.021(3) 0.021(3) 0.007(3) 0.012(3) 0.013(3)
C16 0.029(4) 0.019(3) 0.018(3) 0.001(3) 0.003(3) 0.005(3)
C17 0.039(4) 0.022(4) 0.019(4) 0.001(3) 0.011(3) 0.004(3)
C18 0.035(4) 0.023(3) 0.023(4) 0.006(3) 0.011(3) 0.015(3)
C19 0.033(4) 0.025(4) 0.023(4) 0.005(3) 0.008(3) 0.014(3)
C20 0.033(4) 0.026(4) 0.029(4) 0.004(3) 0.007(3) 0.014(3)
C21 0.032(4) 0.027(4) 0.035(4) 0.002(3) 0.015(4) 0.009(3)
C22 0.027(4) 0.029(4) 0.030(4) 0.008(3) 0.018(3) 0.011(3)
C23 0.031(4) 0.024(4) 0.020(3) 0.012(3) 0.011(3) 0.011(3)
C24 0.036(4) 0.020(3) 0.027(4) 0.007(3) 0.012(3) 0.009(3)
C25 0.036(4) 0.031(4) 0.028(4) 0.015(3) 0.015(3) 0.016(3)
C26 0.034(4) 0.038(4) 0.031(4) 0.014(3) 0.008(3) 0.017(4)
C27 0.036(4) 0.031(4) 0.020(4) 0.004(3) 0.002(3) 0.012(3)
C28 0.036(4) 0.029(4) 0.017(3) 0.008(3) 0.011(3) 0.014(3)
C29 0.036(4) 0.024(4) 0.026(4) 0.007(3) 0.010(3) 0.007(3)
C30 0.037(4) 0.038(4) 0.033(4) 0.018(3) 0.010(4) 0.017(4)
C31 0.053(5) 0.025(4) 0.032(4) 0.013(3) 0.017(4) 0.021(4)
C32 0.050(5) 0.029(4) 0.026(4) 0.011(3) 0.015(4) 0.019(4)
C33 0.035(4) 0.035(4) 0.025(4) 0.000(3) 0.010(3) 0.013(3)
C34 0.034(4) 0.041(5) 0.035(4) 0.009(4) 0.004(4) 0.013(4)
C35 0.046(5) 0.031(4) 0.045(5) 0.011(4) 0.016(4) 0.022(4)
C36 0.043(5) 0.042(5) 0.065(6) 0.023(4) 0.004(5) 0.017(4)
C37 0.046(5) 0.025(4) 0.035(4) 0.014(3) 0.024(4) 0.016(3)
C38 0.054(5) 0.019(3) 0.020(4) 0.009(3) 0.021(3) 0.019(3)
C39 0.051(5) 0.028(4) 0.026(4) 0.011(3) 0.006(4) 0.020(4)
C40 0.086(7) 0.040(5) 0.021(4) 0.015(4) 0.015(4) 0.036(5)
C41 0.098(8) 0.039(5) 0.036(5) 0.023(4) 0.037(5) 0.038(5)
C42 0.065(6) 0.031(4) 0.051(5) 0.023(4) 0.041(5) 0.023(4)
C43 0.031(4) 0.028(4) 0.044(5) 0.008(3) 0.021(4) 0.011(3)
C44 0.033(4) 0.016(3) 0.031(4) 0.003(3) 0.010(3) 0.008(3)
C45 0.025(4) 0.038(4) 0.037(4) 0.009(3) 0.008(3) 0.014(3)
C46 0.033(5) 0.030(4) 0.067(6) -0.005(4) -0.010(4) 0.009(4)
C47 0.038(5) 0.030(5) 0.095(8) 0.002(5) 0.005(5) 0.008(4)
C48 0.046(5) 0.026(4) 0.092(8) 0.023(5) 0.030(5) 0.013(4)
C49 0.029(4) 0.021(3) 0.016(3) 0.008(3) 0.009(3) 0.006(3)
C50 0.027(4) 0.029(4) 0.021(3) 0.007(3) 0.011(3) 0.012(3)
C51 0.031(4) 0.030(4) 0.021(4) 0.004(3) 0.001(3) 0.007(3)
C52 0.043(5) 0.023(4) 0.015(3) -0.003(3) 0.000(3) 0.008(3)
C53 0.037(4) 0.030(4) 0.021(4) 0.006(3) 0.010(3) 0.009(3)
C54 0.034(4) 0.017(3) 0.019(3) 0.000(3) 0.004(3) 0.011(3)
C55 0.029(4) 0.027(4) 0.022(4) 0.011(3) 0.004(3) 0.013(3)
C56 0.029(4) 0.023(4) 0.030(4) -0.001(3) -0.002(3) 0.011(3)
C57 0.028(4) 0.032(4) 0.039(4) 0.005(3) 0.013(4) 0.011(3)
C58 0.031(4) 0.032(4) 0.028(4) 0.007(3) 0.014(3) 0.013(3)
C59 0.027(4) 0.022(3) 0.016(3) 0.009(3) 0.005(3) 0.007(3)
C60 0.039(4) 0.020(3) 0.016(3) 0.005(3) 0.010(3) 0.009(3)
C61 0.038(4) 0.033(4) 0.025(4) 0.013(3) 0.016(3) 0.018(3)
C62 0.036(4) 0.034(4) 0.028(4) 0.014(3) 0.003(3) 0.016(3)
C63 0.027(4) 0.025(4) 0.035(4) 0.007(3) -0.006(3) 0.005(3)
C64 0.030(4) 0.015(3) 0.022(3) 0.003(3) 0.003(3) 0.007(3)
C65 0.036(4) 0.016(3) 0.027(4) 0.003(3) 0.008(3) 0.009(3)
C66 0.042(4) 0.016(3) 0.026(4) 0.006(3) -0.004(3) 0.009(3)
C67 0.059(5) 0.025(4) 0.018(4) 0.007(3) 0.004(4) 0.016(4)
C68 0.045(5) 0.027(4) 0.020(4) 0.007(3) 0.012(3) 0.012(3)
C69 0.040(5) 0.040(4) 0.038(4) 0.006(4) 0.017(4) 0.022(4)
C70 0.034(4) 0.035(4) 0.049(5) 0.012(4) -0.004(4) 0.014(4)
C71 0.038(5) 0.065(6) 0.045(5) -0.003(5) 0.009(4) 0.014(4)
C72 0.047(5) 0.039(5) 0.031(4) 0.009(4) -0.003(4) 0.005(4)
C100 0.098(8) 0.043(5) 0.039(5) 0.002(4) 0.024(5) 0.022(5)
C300 0.052(6) 0.079(7) 0.062(7) -0.002(6) 0.014(5) 0.020(5)
C400 0.040(5) 0.089(7) 0.039(5) -0.025(5) 0.014(4) 0.010(5)
C500 0.070(6) 0.055(6) 0.035(5) 0.012(4) 0.016(5) 0.029(5)
Cl1 0.0396(11) 0.0300(9) 0.0382(10) 0.0014(8) 0.0174(9) 0.0118(8)
Cl2 0.0339(10) 0.0327(10) 0.0289(9) 0.0136(8) 0.0069(8) 0.0043(8)
Cl3 0.0390(10) 0.0265(9) 0.0285(9) 0.0053(7) 0.0116(8) 0.0143(8)
Cl4 0.0346(10) 0.0277(9) 0.0288(9) 0.0118(7) 0.0109(8) 0.0094(7)
Cl12 0.131(3) 0.125(3) 0.0420(15) 0.0344(16) 0.0332(17) 0.062(2)
Cl11 0.220(5) 0.079(2) 0.109(3) 0.063(2) 0.077(3) 0.082(3)
C20A 0.070(12) 0.058(6) 0.044(14) 0.017(6) 0.021(12) 0.024(7)
Cl2B 0.099(4) 0.044(2) 0.137(6) 0.025(3) 0.079(4) 0.031(2)
Cl2A 0.072(9) 0.121(4) 0.042(9) 0.024(7) 0.004(7) 0.018(9)
C20B 0.070(12) 0.058(6) 0.044(14) 0.017(6) 0.021(12) 0.024(7)
Cl2C 0.072(9) 0.121(4) 0.042(9) 0.024(7) 0.004(7) 0.018(9)
Cl2D 0.092(5) 0.072(5) 0.133(8) -0.022(6) 0.043(6) 0.026(4)
Cl31 0.100(2) 0.0627(17) 0.0489(15) -0.0010(13) 0.0066(15) -0.0114(15)
Cl32 0.0477(13) 0.0576(14) 0.0618(15) -0.0006(12) 0.0107(12) 0.0129(11)
Cl42 0.0573(16) 0.0538(15) 0.104(2) 0.0319(15) -0.0047(15) 0.0086(12)
Cl52 0.0738(17) 0.0560(14) 0.0448(13) 0.0121(11) 0.0060(12) 0.0215(12)
Cl51 0.0856(19) 0.0613(16) 0.0625(16) 0.0175(13) 0.0297(15) 0.0241(14)
Cl41 0.174(4) 0.076(2) 0.142(4) 0.060(2) 0.019(3) 0.038(3)

loop_
_atom_type_symbol
_atom_type_description
_atom_type_scat_dispersion_real
_atom_type_scat_dispersion_imag
_atom_type_scat_source
C C 0.0033 0.0016 'International Tables Vol C Tables 4.2.6.8 and 6.1.1.4'
H H 0.0000 0.0000 'International Tables Vol C Tables 4.2.6.8 and 6.1.1.4'
N N 0.0061 0.0033 'International Tables Vol C Tables 4.2.6.8 and 6.1.1.4'
O O 0.0106 0.0060 'International Tables Vol C Tables 4.2.6.8 and 6.1.1.4'
P P 0.1023 0.0942 'International Tables Vol C Tables 4.2.6.8 and 6.1.1.4'
Cl Cl 0.1484 0.1585 'International Tables Vol C Tables 4.2.6.8 and 6.1.1.4'
Zn Zn 0.2839 1.4301 'International Tables Vol C Tables 4.2.6.8 and 6.1.1.4'

loop_
_geom_angle_atom_site_label_1
_geom_angle_atom_site_label_2
_geom_angle_atom_site_label_3
_geom_angle
N2 P1 O2 106.6(3)
N2 P1 O1 111.6(3)
O2 P1 O1 102.6(2)
N2 P1 N1 119.0(3)
O2 P1 N1 111.4(3)
O1 P1 N1 104.4(3)
N1 P2 N3 121.3(3)
N1 P2 O3 110.4(3)
N3 P2 O3 106.0(3)
N1 P2 O4 105.9(3)
N3 P2 O4 110.0(3)
O3 P2 O4 101.5(2)
N2 P3 N3 118.8(3)
N2 P3 O6 111.1(3)
N3 P3 O6 108.8(3)
N2 P3 O5 111.8(3)
N3 P3 O5 109.7(3)
O6 P3 O5 93.8(2)
N9 P4 N8 117.6(3)
N9 P4 O8 107.5(3)
N8 P4 O8 111.7(3)
N9 P4 O7 111.4(3)
N8 P4 O7 104.8(3)
O8 P4 O7 102.8(2)
N8 P5 N10 120.8(3)
N8 P5 O9 110.5(3)
N10 P5 O9 105.6(3)
N8 P5 O10 106.2(3)
N10 P5 O10 110.3(3)
O9 P5 O10 101.9(2)
N9 P6 O12 110.4(3)
N9 P6 N10 117.5(3)
O12 P6 N10 104.9(3)
N9 P6 O11 114.6(3)
O12 P6 O11 99.3(2)
N10 P6 O11 108.1(3)
P2 N1 P1 119.5(3)
P1 N2 P3 121.4(3)
P2 N3 P3 119.5(3)
C13 N4 C17 116.3(6)
C13 N4 Zn1 127.7(4)
C17 N4 Zn1 115.7(4)
C18 N5 C22 116.3(6)
C18 N5 Zn1 125.4(5)
C22 N5 Zn1 117.2(4)
C23 N6 C27 115.8(6)
C28 N7 C32 116.0(6)
P5 N8 P4 119.9(3)
P6 N9 P4 122.1(3)
P5 N10 P6 119.2(3)
C49 N11 C53 116.4(6)
C49 N11 Zn2 126.1(4)
C53 N11 Zn2 117.3(4)
C54 N12 C58 116.6(6)
C54 N12 Zn2 125.9(5)
C58 N12 Zn2 116.9(4)
C59 N13 C63 116.7(6)
C64 N14 C68 115.0(6)
C2 O1 P1 119.8(4)
C8 O2 P1 121.5(4)
C13 O3 P2 122.2(4)
C18 O4 P2 121.2(4)
C23 O5 P3 119.4(4)
C28 O6 P3 121.5(4)
C38 O7 P4 120.1(4)
C44 O8 P4 120.0(4)
C49 O9 P5 120.2(4)
C54 O10 P5 120.1(4)
C59 O11 P6 122.8(4)
C64 O12 P6 125.1(4)
N4 Zn1 N5 117.4(2)
N4 Zn1 Cl2 110.53(16)
N5 Zn1 Cl2 103.43(16)
N4 Zn1 Cl1 104.21(16)
N5 Zn1 Cl1 108.36(16)
Cl2 Zn1 Cl1 113.23(8)
N11 Zn2 N12 117.8(2)
N11 Zn2 Cl4 112.85(15)
N12 Zn2 Cl4 103.05(16)
N11 Zn2 Cl3 101.83(15)
N12 Zn2 Cl3 109.07(16)
Cl4 Zn2 Cl3 112.53(7)
C2 C1 C6 116.8(7)
C2 C1 C7 120.9(6)
C6 C1 C7 122.3(7)
C1 C2 C3 122.6(6)
C1 C2 O1 119.7(6)
C3 C2 O1 117.6(6)
C2 C3 C4 118.4(7)
C5 C4 C3 120.7(7)
C4 C5 C6 119.9(7)
C5 C6 C1 121.6(7)
C8 C7 C12 116.3(7)
C8 C7 C1 121.9(6)
C12 C7 C1 121.8(7)
C7 C8 C9 122.8(7)
C7 C8 O2 119.8(6)
C9 C8 O2 117.3(6)
C10 C9 C8 118.3(7)
C11 C10 C9 120.6(8)
C12 C11 C10 119.5(7)
C11 C12 C7 122.5(8)
N4 C13 C14 124.5(6)
N4 C13 O3 115.6(5)
C14 C13 O3 119.9(5)
C13 C14 C15 119.5(6)
C14 C15 C16 115.9(6)
C14 C15 C33 123.4(6)
C16 C15 C33 120.6(6)
C17 C16 C15 120.8(6)
N4 C17 C16 123.0(6)
N5 C18 C19 123.5(7)
N5 C18 O4 116.2(6)
C19 C18 O4 120.3(6)
C18 C19 C20 119.5(6)
C19 C20 C21 117.2(6)
C19 C20 C34 121.7(6)
C21 C20 C34 121.1(7)
C22 C21 C20 119.8(7)
C21 C22 N5 123.7(6)
N6 C23 C24 125.4(7)
N6 C23 O5 117.0(6)
C24 C23 O5 117.6(6)
C23 C24 C25 117.9(6)
C26 C25 C24 117.2(7)
C26 C25 C35 121.9(7)
C24 C25 C35 120.9(7)
C27 C26 C25 119.9(7)
N6 C27 C26 123.5(7)
N7 C28 C29 126.0(7)
N7 C28 O6 118.0(6)
C29 C28 O6 116.0(6)
C28 C29 C30 117.4(7)
C29 C30 C31 117.0(7)
C29 C30 C36 121.3(7)
C31 C30 C36 121.6(7)
C32 C31 C30 120.0(7)
N7 C32 C31 123.5(7)
C38 C37 C42 117.3(7)
C38 C37 C43 121.4(6)
C42 C37 C43 121.3(7)
C39 C38 C37 122.6(6)
C39 C38 O7 118.0(7)
C37 C38 O7 119.2(6)
C38 C39 C40 118.5(8)
C41 C40 C39 119.6(8)
C40 C41 C42 121.7(7)
C41 C42 C37 120.3(8)
C44 C43 C48 115.6(7)
C44 C43 C37 122.1(6)
C48 C43 C37 122.4(7)
C43 C44 C45 123.5(7)
C43 C44 O8 118.9(6)
C45 C44 O8 117.5(6)
C46 C45 C44 118.9(7)
C45 C46 C47 119.8(8)
C48 C47 C46 120.9(8)
C47 C48 C43 121.3(8)
N11 C49 O9 115.5(6)
N11 C49 C50 124.1(6)
O9 C49 C50 120.3(6)
C49 C50 C51 119.0(6)
C52 C51 C50 117.1(6)
C52 C51 C71 121.7(6)
C50 C51 C71 121.2(7)
C53 C52 C51 120.1(6)
N11 C53 C52 123.2(6)
N12 C54 C55 123.8(6)
N12 C54 O10 115.1(6)
C55 C54 O10 121.1(6)
C54 C55 C56 119.1(6)
C55 C56 C57 118.0(6)
C55 C56 C70 120.8(7)
C57 C56 C70 121.2(7)
C58 C57 C56 119.6(7)
N12 C58 C57 122.8(6)
N13 C59 O11 117.0(6)
N13 C59 C60 124.8(6)
O11 C59 C60 118.2(6)
C59 C60 C61 118.6(6)
C62 C61 C60 117.0(7)
C62 C61 C69 121.6(7)
C60 C61 C69 121.4(6)
C63 C62 C61 119.9(7)
N13 C63 C62 123.0(7)
N14 C64 C65 126.7(6)
N14 C64 O12 116.9(6)
C65 C64 O12 116.3(6)
C64 C65 C66 118.3(7)
C65 C66 C67 116.2(7)
C65 C66 C72 122.1(7)
C67 C66 C72 121.7(7)
C68 C67 C66 120.4(7)
N14 C68 C67 123.4(7)
Cl12 C100 Cl11 112.8(6)
Cl31 C300 Cl32 113.5(6)
Cl41 C400 Cl42 110.8(5)
Cl51 C500 Cl52 113.2(5)
Cl2B C20A Cl2A 113.5(15)
Cl2D C20B Cl2C 112.2(19)

loop_
_geom_bond_atom_site_label_1
_geom_bond_atom_site_label_2
_geom_bond_distance
P1 N2 1.573(5)
P1 O2 1.582(5)
P1 O1 1.587(4)
P1 N1 1.596(5)
P2 N1 1.565(6)
P2 N3 1.568(5)
P2 O3 1.609(4)
P2 O4 1.611(5)
P3 N2 1.575(6)
P3 N3 1.596(5)
P3 O6 1.599(5)
P3 O5 1.600(5)
P4 N9 1.577(5)
P4 N8 1.586(5)
P4 O8 1.586(5)
P4 O7 1.589(4)
P5 N8 1.564(5)
P5 N10 1.572(5)
P5 O9 1.606(4)
P5 O10 1.610(5)
P6 N9 1.573(5)
P6 O12 1.585(5)
P6 N10 1.597(5)
P6 O11 1.605(5)
N4 C13 1.333(8)
N4 C17 1.356(8)
N4 Zn1 2.036(5)
N5 C18 1.332(8)
N5 C22 1.352(8)
N5 Zn1 2.050(6)
N6 C23 1.315(8)
N6 C27 1.340(9)
N7 C28 1.313(8)
N7 C32 1.342(9)
N11 C49 1.334(8)
N11 C53 1.357(8)
N11 Zn2 2.043(5)
N12 C54 1.329(8)
N12 C58 1.358(9)
N12 Zn2 2.060(5)
N13 C59 1.322(8)
N13 C63 1.339(9)
N14 C64 1.319(9)
N14 C68 1.359(8)
O1 C2 1.409(7)
O2 C8 1.408(8)
O3 C13 1.388(7)
O4 C18 1.384(8)
O5 C23 1.389(8)
O6 C28 1.394(8)
O7 C38 1.410(7)
O8 C44 1.413(8)
O9 C49 1.381(7)
O10 C54 1.384(8)
O11 C59 1.374(8)
O12 C64 1.403(8)
Zn1 Cl2 2.2374(18)
Zn1 Cl1 2.2485(19)
Zn2 Cl4 2.2401(18)
Zn2 Cl3 2.2509(18)
C1 C2 1.383(10)
C1 C6 1.403(10)
C1 C7 1.480(10)
C2 C3 1.385(10)
C3 C4 1.393(10)
C4 C5 1.367(11)
C5 C6 1.375(11)
C7 C8 1.388(10)
C7 C12 1.396(10)
C8 C9 1.395(10)
C9 C10 1.384(10)
C10 C11 1.383(12)
C11 C12 1.371(12)
C13 C14 1.380(9)
C14 C15 1.388(9)
C15 C16 1.415(9)
C15 C33 1.480(9)
C16 C17 1.357(9)
C18 C19 1.371(9)
C19 C20 1.382(10)
C20 C21 1.387(10)
C20 C34 1.511(10)
C21 C22 1.348(10)
C23 C24 1.383(9)
C24 C25 1.394(10)
C25 C26 1.381(10)
C25 C35 1.505(10)
C26 C27 1.372(10)
C28 C29 1.385(10)
C29 C30 1.393(10)
C30 C31 1.405(10)
C30 C36 1.498(11)
C31 C32 1.359(10)
C37 C38 1.383(10)
C37 C42 1.399(10)
C37 C43 1.491(11)
C38 C39 1.380(10)
C39 C40 1.399(10)
C40 C41 1.356(13)
C41 C42 1.375(12)
C43 C44 1.385(10)
C43 C48 1.415(11)
C44 C45 1.387(10)
C45 C46 1.372(10)
C46 C47 1.379(13)
C47 C48 1.371(13)
C49 C50 1.383(9)
C50 C51 1.396(9)
C51 C52 1.389(10)
C51 C71 1.500(10)
C52 C53 1.371(10)
C54 C55 1.373(9)
C55 C56 1.375(10)
C56 C57 1.385(10)
C56 C70 1.517(10)
C57 C58 1.364(10)
C59 C60 1.375(9)
C60 C61 1.399(10)
C61 C62 1.386(10)
C61 C69 1.500(10)
C62 C63 1.380(10)
C64 C65 1.370(9)
C65 C66 1.396(9)
C66 C67 1.407(11)
C66 C72 1.488(10)
C67 C68 1.365(10)
C100 Cl12 1.733(9)
C100 Cl11 1.738(9)
C300 Cl31 1.715(9)
C300 Cl32 1.738(9)
C400 Cl41 1.725(9)
C400 Cl42 1.726(9)
C500 Cl51 1.750(9)
C500 Cl52 1.763(9)
C20A Cl2B 1.743(19)
C20A Cl2A 1.750(15)
C20B Cl2D 1.74(2)
C20B Cl2C 1.738(19)
